data_7719269
loop_
_publ_author_name
'Nafisa, ?'
'Mahiya, Kuldeep'
'Rana, Lata'

_publ_section_title
;
 Hydrazone-based dioxidomolybdenum(VI) complexes: catalytic oxidation of
 omeprazole sulfide.
;
_journal_issue 34
_journal_name_full 'Dalton transactions (Cambridge, England : 2003)'
_journal_page_first 12919
_journal_page_last 12932
_journal_paper_doi 10.1039/d5dt01503k
_journal_volume 54
_journal_year 2025
_chemical_formula_moiety 'C13 H12 Mo N4 O5'
_chemical_formula_sum 'C13 H12 Mo N4 O5'
_chemical_formula_weight 400.21
_space_group_crystal_system monoclinic
_space_group_IT_number 14
_space_group_name_Hall '-P 2ybc'
_space_group_name_H-M_alt 'P 1 21/c 1'
_atom_sites_solution_hydrogens mixed
_atom_sites_solution_primary dual
_audit_creation_date 2025-01-17
_audit_creation_method
;
Olex2 1.5
(compiled 2024.02.16 svn.r378c4104 for OlexSys, GUI svn.r6928)
;
_audit_update_record
;
2025-06-21 deposited with the CCDC.	2025-08-01 downloaded from the CCDC.
;
_cell_angle_alpha 90
_cell_angle_beta 90.897(2)
_cell_angle_gamma 90
_cell_formula_units_Z 4
_cell_length_a 7.5485(2)
_cell_length_b 10.80420(10)
_cell_length_c 17.3072(3)
_cell_measurement_reflns_used 13383
_cell_measurement_temperature 293
_cell_measurement_theta_max 67.9410
_cell_measurement_theta_min 2.5410
_cell_volume 1411.32(5)
_computing_cell_refinement 'CrysAlisPro 1.171.42.90a (Rigaku OD, 2023)'
_computing_data_collection 'CrysAlisPro 1.171.42.90a (Rigaku OD, 2023)'
_computing_data_reduction 'CrysAlisPro 1.171.42.90a (Rigaku OD, 2023)'
_computing_molecular_graphics 'Olex2 1.5 (Dolomanov et al., 2009)'
_computing_publication_material 'Olex2 1.5 (Dolomanov et al., 2009)'
_computing_structure_refinement 'SHELXL 2019/3 (Sheldrick, 2015)'
_computing_structure_solution 'SHELXT 2018/2 (Sheldrick, 2018)'
_diffrn_ambient_temperature 293
_diffrn_detector 'Hybrid Pixel Array Detector'
_diffrn_detector_area_resol_mean 10.0000
_diffrn_detector_type HyPix3000
_diffrn_measured_fraction_theta_full 0.998
_diffrn_measured_fraction_theta_max 0.995
_diffrn_measurement_details
;
List of Runs (angles in degrees, time in seconds):

  # Type    Start    End  Width  t~exp~   \w     \q     \k     \f   Frames
#--------------------------------------------------------------------------
  1  \w     14.00 110.00   0.50    0.20    --   40.83  77.00  60.00  192
  2  \w     14.00 110.00   0.50    0.20    --   40.83  77.00  30.00  192
  3  \w     14.00 110.00   0.50    0.20    --   40.83  77.00 -30.00  192
  4  \w     14.00 110.00   0.50    0.20    --   40.83  77.00 -90.00  192
  5  \w     18.00 109.00   0.50    0.20    --   40.83  65.00-120.00  182
  6  \w     18.00 109.00   0.50    0.20    --   40.83  65.00-180.00  182
  7  \w     14.00 110.00   0.50    0.20    --   40.83  77.00-150.00  192
  8  \w     18.00 109.00   0.50    0.20    --   40.83  65.00 150.00  182
  9  \w     21.00 108.00   0.50    0.20    --   40.83  54.00 120.00  174
 10  \w     21.00 108.00   0.50    0.20    --   40.83  54.00 -30.00  174
 11  \w    105.00 170.00   0.50    0.42    --   96.04  96.00-150.00  130
 12  \w     99.00 160.00   0.50    0.42    --   96.04 117.00-150.00  122
 13  \w     96.00 160.00   0.50    0.42    --   96.04 123.00-179.00  128
 14  \w    105.00 170.00   0.50    0.42    --   96.04  96.00 -60.00  130
 15  \w     79.00 162.00   0.50    0.42    --   96.04  42.00 -30.00  166
 16  \w     69.00 165.00   0.50    0.42    --   96.04  77.00 150.00  192
 17  \w     69.00 165.00   0.50    0.42    --   96.04  77.00 120.00  192
 18  \w     72.00 164.00   0.50    0.42    --   96.04  68.00  60.00  184
 19  \w     72.00 164.00   0.50    0.42    --   96.04  68.00-120.00  184
 20  \w     69.00 165.00   0.50    0.42    --   96.04  77.00-150.00  192
 21  \w     69.00 165.00   0.50    0.42    --   96.04  77.00-180.00  192
 22  \w     72.00 164.00   0.50    0.42    --   96.04  68.00 -90.00  184
 23  \w     74.00 163.00   0.50    0.42    --   96.04  59.00   0.00  178
 24  \w     74.00 163.00   0.50    0.42    --   96.04  59.00  30.00  178
 25  \w     74.00 163.00   0.50    0.42    --   96.04  59.00  90.00  178
 26  \w     77.00 163.00   0.50    0.42    --   96.04  50.00 120.00  172
 27  \w     27.00 105.00   0.50    0.42    --   96.04 -77.00 -30.00  156
 28  \w     29.00  57.00   0.50    0.42    --   96.04 -50.00  90.00   56
 29  \w     29.00  57.00   0.50    0.42    --   96.04 -50.00 150.00   56
 30  \w     29.00  57.00   0.50    0.42    --   96.04 -50.00 120.00   56
 31  \w     27.00 105.00   0.50    0.42    --   96.04 -77.00  90.00  156
 32  \w     29.00  57.00   0.50    0.42    --   96.04 -50.00   0.00   56
 33  \w    -27.00  37.00   0.50    0.20    --   40.83 -32.00  90.00  128
 34  \w    -35.00  24.00   0.50    0.20    --   40.83 -11.00 -30.00  118
 35  \w     29.00  57.00   0.50    0.42    --   96.04 -50.00-180.00   56
 36  \w     28.00  68.00   0.50    0.42    --   96.04 -59.00 -90.00   80
 37  \w     29.00  57.00   0.50    0.42    --   96.04 -50.00 -30.00   56
 38  \w     23.00 106.00   0.50    0.42    --   96.04 -96.00 -30.00  166
 39  \w     44.00 127.00   0.50    0.42    --   96.04-145.00-150.00  166
 40  \w     32.00 110.00   0.50    0.42    --   96.04-117.00 -60.00  156
 41  \w     46.00 130.00   0.50    0.42    --   96.04-149.00 -62.00  168
 42  \w     32.00 110.00   0.50    0.42    --   96.04-123.00 100.00  156
 43  \w     32.00  88.00   0.50    0.20    --   40.83-123.00 100.00  112
 44  \w     46.00 106.00   0.50    0.20    --   40.83-149.00 -62.00  120
 45  \w     41.00 100.00   0.50    0.20    --   40.83-138.00-180.00  118
 46  \w    -61.00  26.00   0.50    0.20    --  -40.83  54.00-150.00  174
 47  \w    -85.00 -11.00   0.50    0.20    --  -40.83 123.00-179.00  148
 48  \w   -104.00 -25.00   0.50    0.20    --  -40.83 149.00 -16.00  158
 49  \w    -24.00  35.00   0.50    0.20    --  -40.83  11.00 -30.00  118
 50  \w    -28.00  31.00   0.50    0.20    --  -40.83  21.00 -60.00  118
 51  \w   -151.00 -55.00   0.50    0.42    --  -82.50 -77.00 -60.00  192
 52  \w   -151.00 -55.00   0.50    0.42    --  -82.50 -77.00 -30.00  192
 53  \w   -151.00 -55.00   0.50    0.42    --  -82.50 -77.00  60.00  192
 54  \w   -147.00 -74.00   0.50    0.42    --  -82.50-123.00 100.00  146
 55  \w   -109.00 -56.00   0.50    0.20    --  -40.83-149.00 -62.00  106
 56  \w   -150.00 -56.00   0.50    0.42    --  -82.50-149.00 -62.00  188
 57  \w   -153.00 -78.00   0.50    0.42    --  -82.50 -87.00-120.00  150
 58  \w   -153.00 -78.00   0.50    0.42    --  -82.50 -87.00-180.00  150
;
_diffrn_measurement_device 'four-circle diffractometer'
_diffrn_measurement_device_type 'XtaLAB Synergy, Dualflex, HyPix3000'
_diffrn_measurement_method '\w scans'
_diffrn_orient_matrix_type 'CrysAlisPro convention (1999,Acta A55,543-557)'
_diffrn_orient_matrix_UB_11 0.0836742000
_diffrn_orient_matrix_UB_12 0.1098645000
_diffrn_orient_matrix_UB_13 -0.0428456000
_diffrn_orient_matrix_UB_21 0.0779604000
_diffrn_orient_matrix_UB_22 -0.0899598000
_diffrn_orient_matrix_UB_23 -0.0595969000
_diffrn_orient_matrix_UB_31 -0.1690878000
_diffrn_orient_matrix_UB_32 0.0129435000
_diffrn_orient_matrix_UB_33 -0.0503657000
_diffrn_radiation_monochromator mirror
_diffrn_radiation_probe x-ray
_diffrn_radiation_type 'Cu K\a'
_diffrn_radiation_wavelength 1.54184
_diffrn_reflns_av_R_equivalents 0.0427
_diffrn_reflns_av_unetI/netI 0.0190
_diffrn_reflns_Laue_measured_fraction_full 0.998
_diffrn_reflns_Laue_measured_fraction_max 0.995
_diffrn_reflns_limit_h_max 8
_diffrn_reflns_limit_h_min -9
_diffrn_reflns_limit_k_max 12
_diffrn_reflns_limit_k_min -12
_diffrn_reflns_limit_l_max 20
_diffrn_reflns_limit_l_min -20
_diffrn_reflns_number 22019
_diffrn_reflns_point_group_measured_fraction_full 0.998
_diffrn_reflns_point_group_measured_fraction_max 0.995
_diffrn_reflns_theta_full 67.684
_diffrn_reflns_theta_max 68.041
_diffrn_reflns_theta_min 4.825
_diffrn_source 'micro-focus sealed X-ray tube'
_diffrn_source_type 'PhotonJet (Cu) X-ray Source'
_exptl_absorpt_coefficient_mu 7.933
_exptl_absorpt_correction_T_max 1.00000
_exptl_absorpt_correction_T_min 0.49401
_exptl_absorpt_correction_type multi-scan
_exptl_absorpt_process_details
;
CrysAlisPro 1.171.42.90a (Rigaku Oxford Diffraction, 2023)
Empirical absorption correction using spherical harmonics,
implemented in SCALE3 ABSPACK scaling algorithm.
;
_exptl_crystal_colour 'clear light orange'
_exptl_crystal_colour_lustre clear
_exptl_crystal_colour_modifier light
_exptl_crystal_colour_primary orange
_exptl_crystal_density_diffrn 1.883
_exptl_crystal_description block
_exptl_crystal_F_000 800
_exptl_crystal_size_max 0.18
_exptl_crystal_size_mid 0.12
_exptl_crystal_size_min 0.1
_refine_diff_density_max 0.453
_refine_diff_density_min -0.790
_refine_diff_density_rms 0.077
_refine_ls_extinction_method none
_refine_ls_goodness_of_fit_ref 1.031
_refine_ls_hydrogen_treatment mixed
_refine_ls_matrix_type full
_refine_ls_number_parameters 217
_refine_ls_number_reflns 2558
_refine_ls_number_restraints 2
_refine_ls_restrained_S_all 1.031
_refine_ls_R_factor_all 0.0360
_refine_ls_R_factor_gt 0.0319
_refine_ls_shift/su_max 0.001
_refine_ls_shift/su_mean 0.000
_refine_ls_structure_factor_coef Fsqd
_refine_ls_weighting_details 'w=1/[\s^2^(Fo^2^)+(0.0542P)^2^+1.4092P] where P=(Fo^2^+2Fc^2^)/3'
_refine_ls_weighting_scheme calc
_refine_ls_wR_factor_gt 0.0888
_refine_ls_wR_factor_ref 0.0917
_reflns_Friedel_coverage 0.000
_reflns_number_gt 2288
_reflns_number_total 2558
_reflns_threshold_expression 'I > 2\s(I)'
_cod_data_source_file d5dt01503k2.cif
_cod_data_source_block HC
_cod_depositor_comments 'Adding full bibliography for 7719267--7719270.cif.'
_cod_database_code 7719269
_shelx_shelxl_version_number 2019/3
_shelx_space_group_comment
;
The symmetry employed for this shelxl refinement is uniquely defined
by the following loop, which should always be used as a source of
symmetry information in preference to the above space-group names.
They are only intended as comments.
;
_shelx_estimated_absorpt_t_max 0.504
_shelx_estimated_absorpt_t_min 0.329
_olex2_refinement_description
;
1. Fixed Uiso
 At 1.2 times of:
  All C(H) groups
 At 1.5 times of:
  All C(H,H,H) groups
2. Restrained distances
 O5-H5A = O5-H5B
 0.85 with sigma of 0.02
3.a Aromatic/amide H refined with riding coordinates:
 C1(H1), C2(H2), C3(H3), C9(H9), C10(H10), C11(H11), C12(H12)
3.b Idealised Me refined as rotating group:
 C13(H13A,H13B,H13C)
;
_olex2_submission_special_instructions 'No special instructions were received'
_oxdiff_exptl_absorpt_empirical_details
;
Empirical correction (ABSPACK) includes:
- Absorption correction using spherical harmonics
- Frame scaling
;
_oxdiff_exptl_absorpt_empirical_full_max 1.677
_oxdiff_exptl_absorpt_empirical_full_min 0.733

loop_
_space_group_symop_operation_xyz
'x, y, z'
'-x, y+1/2, -z+1/2'
'-x, -y, -z'
'x, -y-1/2, z-1/2'

loop_
_atom_site_label
_atom_site_type_symbol
_atom_site_fract_x
_atom_site_fract_y
_atom_site_fract_z
_atom_site_U_iso_or_equiv
_atom_site_adp_type
_atom_site_occupancy
_atom_site_site_symmetry_order
_atom_site_calc_flag
_atom_site_refinement_flags_posn
_atom_site_refinement_flags_adp
_atom_site_refinement_flags_occupancy
_atom_site_disorder_assembly
_atom_site_disorder_group
Mo1 Mo 0.75917(4) 0.74131(2) 0.39711(2) 0.04277(13) Uani 1 1 d . . . . .
O1 O 0.7026(4) 0.5696(2) 0.35719(12) 0.0504(6) Uani 1 1 d . . . . .
O2 O 0.7336(4) 0.8613(2) 0.47799(13) 0.0519(6) Uani 1 1 d . . . . .
O3 O 0.9821(4) 0.7293(2) 0.39575(19) 0.0648(8) Uani 1 1 d . . . . .
O4 O 0.7040(4) 0.8237(2) 0.31710(13) 0.0554(6) Uani 1 1 d . . . . .
O5 O 0.4544(4) 0.7387(2) 0.41251(17) 0.0555(7) Uani 1 1 d D . . . .
H5A H 0.406(6) 0.719(4) 0.4527(17) 0.069(14) Uiso 1 1 d D . . . .
H5B H 0.389(6) 0.730(4) 0.375(2) 0.076(17) Uiso 1 1 d D . . . .
N1 N 0.7453(4) 0.6117(2) 0.49961(14) 0.0395(6) Uani 1 1 d . . . . .
N2 N 0.7123(4) 0.4877(2) 0.48080(15) 0.0416(6) Uani 1 1 d . . . . .
N3 N 0.6439(4) 0.2566(2) 0.42078(18) 0.0446(7) Uani 1 1 d . . . . .
N4 N 0.6372(5) 0.2265(3) 0.25959(18) 0.0518(7) Uani 1 1 d . . . . .
C1 C 0.6588(5) 0.3371(3) 0.29286(19) 0.0463(8) Uani 1 1 d . . . . .
H1 H 0.670721 0.406299 0.261442 0.056 Uiso 1 1 calc R U . . .
C2 C 0.6155(5) 0.1325(3) 0.3076(2) 0.0538(9) Uani 1 1 d . . . . .
H2 H 0.597506 0.053785 0.287149 0.065 Uiso 1 1 calc R U . . .
C3 C 0.6186(5) 0.1471(3) 0.3876(2) 0.0517(8) Uani 1 1 d . . . . .
H3 H 0.602525 0.078029 0.418752 0.062 Uiso 1 1 calc R U . . .
C4 C 0.6642(4) 0.3528(3) 0.37250(18) 0.0403(7) Uani 1 1 d . . . . .
C5 C 0.6940(4) 0.4773(3) 0.40671(18) 0.0403(7) Uani 1 1 d . . . . .
C6 C 0.7862(4) 0.6344(3) 0.57158(18) 0.0393(7) Uani 1 1 d . . . . .
C7 C 0.8312(5) 0.7609(3) 0.5962(2) 0.0399(7) Uani 1 1 d . . . . .
C8 C 0.8058(4) 0.8659(3) 0.55011(18) 0.0423(7) Uani 1 1 d . . . . .
C9 C 0.8446(5) 0.9835(3) 0.5783(2) 0.0511(8) Uani 1 1 d . . . . .
H9 H 0.824602 1.052535 0.547240 0.061 Uiso 1 1 calc R U . . .
C10 C 0.9123(5) 0.9981(4) 0.6517(2) 0.0566(10) Uani 1 1 d . . . . .
H10 H 0.938587 1.076814 0.670328 0.068 Uiso 1 1 calc R U . . .
C11 C 0.9414(5) 0.8961(4) 0.6977(2) 0.0574(10) Uani 1 1 d . . . . .
H11 H 0.988694 0.906044 0.747245 0.069 Uiso 1 1 calc R U . . .
C12 C 0.9009(5) 0.7798(4) 0.6709(2) 0.0486(8) Uani 1 1 d . . . . .
H12 H 0.920200 0.711923 0.702991 0.058 Uiso 1 1 calc R U . . .
C13 C 0.7874(6) 0.5324(3) 0.6296(2) 0.0575(10) Uani 1 1 d . . . . .
H13A H 0.694858 0.474451 0.617166 0.086 Uiso 1 1 calc R U . . .
H13B H 0.768362 0.566120 0.680137 0.086 Uiso 1 1 calc R U . . .
H13C H 0.899845 0.490872 0.628974 0.086 Uiso 1 1 calc R U . . .

loop_
_atom_site_aniso_label
_atom_site_aniso_U_11
_atom_site_aniso_U_22
_atom_site_aniso_U_33
_atom_site_aniso_U_23
_atom_site_aniso_U_13
_atom_site_aniso_U_12
Mo1 0.0643(2) 0.02436(17) 0.03971(19) 0.00150(9) 0.00378(14) -0.00393(10)
O1 0.0866(17) 0.0285(11) 0.0362(11) 0.0015(9) 0.0049(11) -0.0072(11)
O2 0.0796(17) 0.0280(11) 0.0478(13) -0.0009(10) -0.0094(12) 0.0003(11)
O3 0.0726(19) 0.0402(14) 0.082(2) 0.0070(13) 0.0099(16) -0.0015(12)
O4 0.0867(18) 0.0363(13) 0.0433(12) 0.0050(10) 0.0045(12) -0.0097(12)
O5 0.0621(18) 0.0569(17) 0.0474(16) 0.0058(12) -0.0011(14) -0.0052(12)
N1 0.0566(16) 0.0240(12) 0.0379(13) 0.0010(10) -0.0007(12) -0.0021(11)
N2 0.0617(17) 0.0244(12) 0.0387(13) 0.0004(10) -0.0014(12) -0.0002(11)
N3 0.0573(18) 0.0310(15) 0.0457(16) 0.0009(10) 0.0050(14) -0.0017(11)
N4 0.066(2) 0.0410(16) 0.0482(16) -0.0094(13) -0.0049(15) 0.0048(14)
C1 0.061(2) 0.0319(17) 0.0455(17) -0.0013(13) -0.0001(15) 0.0031(15)
C2 0.069(2) 0.0318(17) 0.061(2) -0.0125(16) -0.0011(18) -0.0005(16)
C3 0.066(2) 0.0266(16) 0.063(2) 0.0015(15) 0.0056(17) -0.0006(15)
C4 0.0493(18) 0.0289(15) 0.0427(16) -0.0007(13) 0.0027(14) 0.0014(13)
C5 0.0520(19) 0.0265(15) 0.0425(16) 0.0017(12) 0.0036(14) -0.0010(13)
C6 0.0452(17) 0.0333(16) 0.0394(15) 0.0013(13) -0.0015(13) 0.0041(13)
C7 0.0438(18) 0.0351(17) 0.0410(17) -0.0029(12) 0.0025(14) -0.0010(12)
C8 0.0505(18) 0.0353(16) 0.0411(16) -0.0039(13) 0.0005(14) -0.0018(14)
C9 0.068(2) 0.0343(17) 0.0506(19) -0.0051(14) 0.0060(17) -0.0068(16)
C10 0.073(2) 0.045(2) 0.052(2) -0.0131(16) 0.0139(18) -0.0204(18)
C11 0.073(3) 0.059(2) 0.0399(17) -0.0104(16) 0.0020(17) -0.0186(19)
C12 0.058(2) 0.0490(19) 0.0388(17) -0.0010(15) 0.0031(15) -0.0048(17)
C13 0.089(3) 0.0370(19) 0.0459(18) 0.0055(15) -0.0103(18) 0.0015(18)

loop_
_atom_type_symbol
_atom_type_description
_atom_type_scat_dispersion_real
_atom_type_scat_dispersion_imag
_atom_type_scat_source
C C 0.0181 0.0091 'International Tables Vol C Tables 4.2.6.8 and 6.1.1.4'
H H 0.0000 0.0000 'International Tables Vol C Tables 4.2.6.8 and 6.1.1.4'
Mo Mo -0.0483 2.7339 'International Tables Vol C Tables 4.2.6.8 and 6.1.1.4'
N N 0.0311 0.0180 'International Tables Vol C Tables 4.2.6.8 and 6.1.1.4'
O O 0.0492 0.0322 'International Tables Vol C Tables 4.2.6.8 and 6.1.1.4'

loop_
_geom_angle_atom_site_label_1
_geom_angle_atom_site_label_2
_geom_angle_atom_site_label_3
_geom_angle
_geom_angle_site_symmetry_1
_geom_angle_site_symmetry_3
_geom_angle_publ_flag
O1 Mo1 O5 79.85(10) . . ?
O1 Mo1 N1 71.83(8) . . ?
O2 Mo1 O1 147.70(10) . . ?
O2 Mo1 O5 79.24(11) . . ?
O2 Mo1 N1 80.79(10) . . ?
O3 Mo1 O1 97.47(12) . . ?
O3 Mo1 O2 99.99(13) . . ?
O3 Mo1 O4 105.16(14) . . ?
O3 Mo1 O5 172.29(12) . . ?
O3 Mo1 N1 91.25(12) . . ?
O4 Mo1 O1 98.90(10) . . ?
O4 Mo1 O2 102.43(11) . . ?
O4 Mo1 O5 82.45(12) . . ?
O4 Mo1 N1 162.28(12) . . ?
N1 Mo1 O5 81.05(10) . . ?
C5 O1 Mo1 118.98(19) . . ?
C8 O2 Mo1 130.8(2) . . ?
Mo1 O5 H5A 124(3) . . ?
Mo1 O5 H5B 120(4) . . ?
H5A O5 H5B 112(5) . . ?
N2 N1 Mo1 114.83(17) . . ?
C6 N1 Mo1 128.3(2) . . ?
C6 N1 N2 116.2(3) . . ?
C5 N2 N1 109.3(2) . . ?
C3 N3 C4 115.9(3) . . ?
C2 N4 C1 115.6(3) . . ?
N4 C1 H1 118.7 . . ?
N4 C1 C4 122.6(3) . . ?
C4 C1 H1 118.7 . . ?
N4 C2 H2 118.8 . . ?
N4 C2 C3 122.4(3) . . ?
C3 C2 H2 118.8 . . ?
N3 C3 C2 122.1(3) . . ?
N3 C3 H3 119.0 . . ?
C2 C3 H3 119.0 . . ?
N3 C4 C1 121.4(3) . . ?
N3 C4 C5 118.1(3) . . ?
C1 C4 C5 120.6(3) . . ?
O1 C5 C4 115.8(3) . . ?
N2 C5 O1 125.0(3) . . ?
N2 C5 C4 119.2(3) . . ?
N1 C6 C7 120.2(3) . . ?
N1 C6 C13 120.3(3) . . ?
C7 C6 C13 119.5(3) . . ?
C8 C7 C6 124.1(3) . . ?
C8 C7 C12 116.9(3) . . ?
C12 C7 C6 118.9(3) . . ?
O2 C8 C7 123.0(3) . . ?
O2 C8 C9 115.9(3) . . ?
C9 C8 C7 121.0(3) . . ?
C8 C9 H9 119.9 . . ?
C10 C9 C8 120.2(3) . . ?
C10 C9 H9 119.9 . . ?
C9 C10 H10 120.0 . . ?
C9 C10 C11 119.9(3) . . ?
C11 C10 H10 120.0 . . ?
C10 C11 H11 119.8 . . ?
C12 C11 C10 120.4(3) . . ?
C12 C11 H11 119.8 . . ?
C7 C12 H12 119.2 . . ?
C11 C12 C7 121.5(3) . . ?
C11 C12 H12 119.2 . . ?
C6 C13 H13A 109.5 . . ?
C6 C13 H13B 109.5 . . ?
C6 C13 H13C 109.5 . . ?
H13A C13 H13B 109.5 . . ?
H13A C13 H13C 109.5 . . ?
H13B C13 H13C 109.5 . . ?

loop_
_geom_bond_atom_site_label_1
_geom_bond_atom_site_label_2
_geom_bond_distance
_geom_bond_site_symmetry_2
_geom_bond_publ_flag
Mo1 O1 2.022(2) . ?
Mo1 O2 1.920(2) . ?
Mo1 O3 1.688(3) . ?
Mo1 O4 1.693(2) . ?
Mo1 O5 2.321(3) . ?
Mo1 N1 2.264(2) . ?
O1 C5 1.318(4) . ?
O2 C8 1.355(4) . ?
O5 H5A 0.819(19) . ?
O5 H5B 0.82(2) . ?
N1 N2 1.399(3) . ?
N1 C6 1.302(4) . ?
N2 C5 1.292(4) . ?
N3 C3 1.327(4) . ?
N3 C4 1.344(4) . ?
N4 C1 1.335(4) . ?
N4 C2 1.324(5) . ?
C1 H1 0.9300 . ?
C1 C4 1.389(5) . ?
C2 H2 0.9300 . ?
C2 C3 1.394(5) . ?
C3 H3 0.9300 . ?
C4 C5 1.485(4) . ?
C6 C7 1.470(4) . ?
C6 C13 1.491(4) . ?
C7 C8 1.399(5) . ?
C7 C12 1.404(5) . ?
C8 C9 1.391(5) . ?
C9 H9 0.9300 . ?
C9 C10 1.371(5) . ?
C10 H10 0.9300 . ?
C10 C11 1.375(6) . ?
C11 H11 0.9300 . ?
C11 C12 1.373(5) . ?
C12 H12 0.9300 . ?
C13 H13A 0.9600 . ?
C13 H13B 0.9600 . ?
C13 H13C 0.9600 . ?

loop_
_geom_torsion_atom_site_label_1
_geom_torsion_atom_site_label_2
_geom_torsion_atom_site_label_3
_geom_torsion_atom_site_label_4
_geom_torsion
_geom_torsion_site_symmetry_1
_geom_torsion_site_symmetry_2
_geom_torsion_site_symmetry_3
_geom_torsion_site_symmetry_4
_geom_torsion_publ_flag
Mo1 O1 C5 N2 2.9(5) . . . . ?
Mo1 O1 C5 C4 -175.9(2) . . . . ?
Mo1 O2 C8 C7 -37.7(5) . . . . ?
Mo1 O2 C8 C9 146.0(3) . . . . ?
Mo1 N1 N2 C5 -1.1(3) . . . . ?
Mo1 N1 C6 C7 7.0(5) . . . . ?
Mo1 N1 C6 C13 -173.1(3) . . . . ?
O2 C8 C9 C10 177.8(3) . . . . ?
N1 N2 C5 O1 -1.0(5) . . . . ?
N1 N2 C5 C4 177.8(3) . . . . ?
N1 C6 C7 C8 11.1(5) . . . . ?
N1 C6 C7 C12 -170.3(3) . . . . ?
N2 N1 C6 C7 177.1(3) . . . . ?
N2 N1 C6 C13 -2.9(5) . . . . ?
N3 C4 C5 O1 -176.1(3) . . . . ?
N3 C4 C5 N2 5.0(5) . . . . ?
N4 C1 C4 N3 -1.5(6) . . . . ?
N4 C1 C4 C5 178.1(3) . . . . ?
N4 C2 C3 N3 -0.1(6) . . . . ?
C1 N4 C2 C3 -1.3(6) . . . . ?
C1 C4 C5 O1 4.3(5) . . . . ?
C1 C4 C5 N2 -174.6(3) . . . . ?
C2 N4 C1 C4 2.0(5) . . . . ?
C3 N3 C4 C1 0.0(5) . . . . ?
C3 N3 C4 C5 -179.6(3) . . . . ?
C4 N3 C3 C2 0.7(6) . . . . ?
C6 N1 N2 C5 -172.6(3) . . . . ?
C6 C7 C8 O2 1.2(6) . . . . ?
C6 C7 C8 C9 177.3(3) . . . . ?
C6 C7 C12 C11 -178.4(3) . . . . ?
C7 C8 C9 C10 1.4(5) . . . . ?
C8 C7 C12 C11 0.4(5) . . . . ?
C8 C9 C10 C11 -0.2(6) . . . . ?
C9 C10 C11 C12 -0.8(6) . . . . ?
C10 C11 C12 C7 0.7(6) . . . . ?
C12 C7 C8 O2 -177.5(3) . . . . ?
C12 C7 C8 C9 -1.4(5) . . . . ?
C13 C6 C7 C8 -168.8(3) . . . . ?
C13 C6 C7 C12 9.8(5) . . . . ?
